data_9000960
loop_
_publ_author_name
'Yamanaka, T.'
'Hirano, M.'
'Takeuchi, Y.'

_publ_section_title
;
 A high temperature transition in MgGeO3 from clinopyroxene (C2/c) type to
 orthopyroxene (Pbca) type
 T = 893 K
;
_journal_name_full 'American Mineralogist'
_journal_page_first 365
_journal_page_last 374
_journal_volume 70
_journal_year 1985
_chemical_formula_structural 'Mg (Ge O3)'
_chemical_formula_sum 'Ge Mg O3'
_space_group_IT_number 15
_symmetry_space_group_name_Hall '-C 2yc'
_symmetry_space_group_name_H-M 'C 1 2/c 1'
_cell_angle_alpha 90
_cell_angle_beta 101.4
_cell_angle_gamma 90
_cell_length_a 9.686
_cell_length_b 9.024
_cell_length_c 5.192
_cell_formula_units_Z 8
_cell_volume 444.861
_database_code_amcsd 0000979
_diffrn_ambient_temperature 893
_exptl_crystal_density_diffrn 4.327
_cod_original_formula_sum 'Mg Ge O3'
_cod_database_code 9000960
_amcsd_formula_title MgGeO3

loop_
_space_group_symop_operation_xyz
x,y,z
1/2+x,1/2+y,z
x,-y,1/2+z
1/2+x,1/2-y,1/2+z
-x,y,1/2-z
1/2-x,1/2+y,1/2-z
-x,-y,-z
1/2-x,1/2-y,-z

loop_
_atom_site_aniso_label
_atom_site_aniso_U_11
_atom_site_aniso_U_22
_atom_site_aniso_U_33
_atom_site_aniso_U_12
_atom_site_aniso_U_13
_atom_site_aniso_U_23
Mg1 0.02375 0.01856 0.02047 0.00000 -0.00098 0.00000
Mg2 0.02786 0.02021 0.02192 0.00000 -0.00269 0.00000
Ge 0.01599 0.01691 0.01982 -0.00043 -0.00073 -0.00023
O1 0.01736 0.02475 0.02887 0.00043 -0.00220 -0.00047
O2 0.02421 0.01939 0.02428 -0.00608 -0.00416 -0.00396
O3 0.02147 0.01898 0.02638 -0.00695 0.00245 -0.00489

loop_
_atom_site_label
_atom_site_fract_x
_atom_site_fract_y
_atom_site_fract_z
Mg1 0.00000 0.90620 0.25000
Mg2 0.00000 0.27090 0.25000
Ge 0.29940 0.09440 0.21270
O1 0.11660 0.09060 0.13190
O2 0.38330 0.24180 0.38140
O3 0.35880 0.06770 0.90880

loop_
_cod_related_entry_id
_cod_related_entry_database
_cod_related_entry_code
1 AMCSD 0000979
